data_2220017
loop_
_publ_author_name
'Tan, Kong Wai'
'Ng, Chew Hee'
'Maah, Mohd. Jamil'
'Ng, Seik Weng'

_publ_section_title
;
 2,4-Dihydroxybenzaldehyde 4-methylthiosemicarbazone
;
_journal_coeditor_code TK2316
_journal_issue 11
_journal_name_full 'Acta Crystallographica Section E'
_journal_page_first o2224
_journal_paper_doi 10.1107/S1600536808033308
_journal_volume 64
_journal_year 2008
_chemical_formula_iupac 'C9 H11 N3 O2 S'
_chemical_formula_moiety 'C9 H11 N3 O2 S'
_chemical_formula_sum 'C9 H11 N3 O2 S'
_chemical_formula_weight 225.27
_chemical_name_systematic
;
2,4-Dihydroxybenzaldehyde 4-methylthiosemicarbazone
;
_space_group_IT_number 9
_symmetry_cell_setting monoclinic
_symmetry_space_group_name_Hall 'C -2yc'
_symmetry_space_group_name_H-M 'C 1 c 1'
_atom_sites_solution_hydrogens geom
_atom_sites_solution_primary direct
_atom_sites_solution_secondary difmap
_audit_creation_method SHELXL-97
_cell_angle_alpha 90
_cell_angle_beta 106.695(2)
_cell_angle_gamma 90
_cell_formula_units_Z 4
_cell_length_a 18.0046(6)
_cell_length_b 4.64360(10)
_cell_length_c 12.2842(4)
_cell_measurement_reflns_used 1090
_cell_measurement_temperature 100(2)
_cell_measurement_theta_max 24.9
_cell_measurement_theta_min 2.4
_cell_volume 983.74(5)
_computing_cell_refinement 'SAINT (Bruker, 2007)'
_computing_data_collection 'APEX2 (Bruker, 2007)'
_computing_data_reduction 'SAINT (Bruker, 2007)'
_computing_molecular_graphics 'X-SEED (Barbour, 2001)'
_computing_publication_material 'publCIF (Westrip, 2008)'
_computing_structure_refinement 'SHELXL97 (Sheldrick, 2008)'
_computing_structure_solution 'SHELXS97 (Sheldrick, 2008)'
_diffrn_ambient_temperature 100(2)
_diffrn_measured_fraction_theta_full 1.000
_diffrn_measured_fraction_theta_max 1.000
_diffrn_measurement_device_type 'Bruker SMART APEX'
_diffrn_measurement_method \w
_diffrn_radiation_monochromator graphite
_diffrn_radiation_source 'fine-focus sealed tube'
_diffrn_radiation_type MoK\a
_diffrn_radiation_wavelength 0.71073
_diffrn_reflns_av_R_equivalents 0.034
_diffrn_reflns_av_sigmaI/netI 0.050
_diffrn_reflns_limit_h_max 22
_diffrn_reflns_limit_h_min -23
_diffrn_reflns_limit_k_max 6
_diffrn_reflns_limit_k_min -6
_diffrn_reflns_limit_l_max 15
_diffrn_reflns_limit_l_min -15
_diffrn_reflns_number 4390
_diffrn_reflns_theta_full 27.5
_diffrn_reflns_theta_max 27.5
_diffrn_reflns_theta_min 2.4
_diffrn_standards_decay_% 0
_diffrn_standards_interval_count 0
_diffrn_standards_interval_time 0
_diffrn_standards_number 0
_exptl_absorpt_coefficient_mu 0.312
_exptl_absorpt_correction_T_max 0.991
_exptl_absorpt_correction_T_min 0.973
_exptl_absorpt_correction_type multi-scan
_exptl_absorpt_process_details '(SADABS; Sheldrick, 1996)'
_exptl_crystal_colour Yellow
_exptl_crystal_density_diffrn 1.521
_exptl_crystal_density_method 'not measured'
_exptl_crystal_description Prims
_exptl_crystal_F_000 472
_exptl_crystal_size_max 0.09
_exptl_crystal_size_mid 0.06
_exptl_crystal_size_min 0.03
_refine_diff_density_max 0.31
_refine_diff_density_min -0.22
_refine_ls_abs_structure_details 'Flack (1983), 814 Friedel pairs'
_refine_ls_abs_structure_Flack 0.000(10)
_refine_ls_extinction_method none
_refine_ls_goodness_of_fit_ref 1.11
_refine_ls_hydrogen_treatment mixed
_refine_ls_matrix_type full
_refine_ls_number_parameters 153
_refine_ls_number_reflns 2128
_refine_ls_number_restraints 6
_refine_ls_restrained_S_all 1.11
_refine_ls_R_factor_all 0.047
_refine_ls_R_factor_gt 0.038
_refine_ls_shift/su_max 0.001
_refine_ls_shift/su_mean 0.001
_refine_ls_structure_factor_coef Fsqd
_refine_ls_weighting_details 'calc w=1/[\s^2^(Fo^2^)+(0.0598P)^2^] where P=(Fo^2^+2Fc^2^)/3'
_refine_ls_weighting_scheme calc
_refine_ls_wR_factor_gt 0.089
_refine_ls_wR_factor_ref 0.109
_reflns_number_gt 1925
_reflns_number_total 2128
_reflns_threshold_expression I>2\s(I)
_cod_data_source_file tk2316.cif
_cod_data_source_block I
_cod_depositor_comments
;
The following automatic conversions were performed:
'_symmetry_cell_setting' value 'Monoclinic' changed to 'monoclinic'
according to '/home/saulius/struct/CIF-dictionaries/cif_core.dic'
dictionary named 'cif_core.dic' version 2.4.1 from
2010-06-29.

'_exptl_absorpt_correction_type' value 'Multi-scan' changed
to 'multi-scan' according to
'/home/saulius/struct/CIF-dictionaries/cif_core.dic' dictionary named
'cif_core.dic' version 2.4.1 from 2010-06-29.

Automatic conversion script
Id: cif_fix_enum 1527 2010-12-29 10:47:43Z saulius 

The following automatic conversions were performed:

'_symmetry_cell_setting' value 'Monoclinic' changed to 'monoclinic'
according to /home/saulius/struct/CIF-dictionaries/cif_core.dic
dictionary named 'cif_core.dic' version 2.4.1 from
2010-06-29.

'_exptl_absorpt_correction_type' value 'Multi-scan'
changed to 'multi-scan' according to
/home/saulius/struct/CIF-dictionaries/cif_core.dic dictionary named
'cif_core.dic' version 2.4.1 from 2010-06-29.

Automatic conversion script
Id: cif_fix_values 1715 2011-07-08 13:25:40Z adriana 
;
_cod_original_sg_symbol_H-M 'C c'
_cod_database_code 2220017
_cod_database_fobs_code 2220017

loop_
_symmetry_equiv_pos_as_xyz
'x, y, z'
'x, -y, z+1/2'
'x+1/2, y+1/2, z'
'x+1/2, -y+1/2, z+1/2'

loop_
_atom_site_type_symbol
_atom_site_label
_atom_site_fract_x
_atom_site_fract_y
_atom_site_fract_z
_atom_site_U_iso_or_equiv
_atom_site_adp_type
_atom_site_calc_flag
_atom_site_refinement_flags
_atom_site_occupancy
S S1 0.50003(5) 0.63599(16) 0.50001(6) 0.01776(19) Uani d . 1
O O1 0.65168(12) -0.1181(5) 0.93136(19) 0.0174(5) Uani d D 1
O O2 0.84529(13) -0.8242(5) 1.05294(19) 0.0198(5) Uani d D 1
N N1 0.63927(15) 0.1424(5) 0.7309(2) 0.0144(5) Uani d . 1
N N2 0.60440(15) 0.2962(6) 0.6322(2) 0.0147(5) Uani d D 1
N N3 0.53164(15) 0.5567(6) 0.7241(2) 0.0166(6) Uani d D 1
C C1 0.73692(17) -0.2114(7) 0.8141(2) 0.0128(6) Uani d . 1
C C2 0.71210(17) -0.2660(7) 0.9113(2) 0.0122(6) Uani d . 1
C C3 0.74812(18) -0.4725(7) 0.9891(3) 0.0141(6) Uani d . 1
H H3 0.7300 -0.5117 1.0530 0.017 Uiso calc R 1
C C4 0.81112(16) -0.6232(6) 0.9739(2) 0.0142(6) Uani d . 1
C C5 0.83798(18) -0.5674(7) 0.8800(3) 0.0174(7) Uani d . 1
H H5 0.8815 -0.6688 0.8704 0.021 Uiso calc R 1
C C6 0.80096(17) -0.3645(7) 0.8017(3) 0.0159(7) Uani d . 1
H H6 0.8192 -0.3274 0.7378 0.019 Uiso calc R 1
C C7 0.69685(17) -0.0131(7) 0.7250(2) 0.0142(6) Uani d . 1
H H7 0.7142 0.0020 0.6590 0.017 Uiso calc R 1
C C8 0.54711(17) 0.4887(7) 0.6279(3) 0.0149(6) Uani d . 1
C C9 0.47552(19) 0.7743(8) 0.7317(3) 0.0206(7) Uani d . 1
H H9A 0.4879 0.8460 0.8099 0.031 Uiso calc R 1
H H9B 0.4234 0.6899 0.7100 0.031 Uiso calc R 1
H H9C 0.4773 0.9340 0.6804 0.031 Uiso calc R 1
H H1O 0.633(3) -0.017(11) 0.874(3) 0.08(2) Uiso d D 1
H H2O 0.8796(19) -0.909(8) 1.032(4) 0.038(13) Uiso d D 1
H H2N 0.6097(19) 0.218(7) 0.5703(17) 0.011(8) Uiso d D 1
H H3N 0.5552(19) 0.476(7) 0.7898(17) 0.018(9) Uiso d D 1

loop_
_atom_site_aniso_label
_atom_site_aniso_U_11
_atom_site_aniso_U_22
_atom_site_aniso_U_33
_atom_site_aniso_U_12
_atom_site_aniso_U_13
_atom_site_aniso_U_23
S1 0.0196(4) 0.0180(4) 0.0138(3) 0.0027(4) 0.0018(3) 0.0021(4)
O1 0.0193(13) 0.0174(12) 0.0159(11) 0.0038(9) 0.0059(9) 0.0029(10)
O2 0.0216(12) 0.0196(13) 0.0171(12) 0.0069(10) 0.0037(9) 0.0040(9)
N1 0.0159(13) 0.0126(13) 0.0125(12) -0.0018(11) 0.0008(10) 0.0013(10)
N2 0.0176(13) 0.0163(13) 0.0097(13) 0.0024(11) 0.0030(10) -0.0001(11)
N3 0.0195(14) 0.0144(13) 0.0152(13) 0.0023(11) 0.0037(10) 0.0014(10)
C1 0.0153(14) 0.0135(15) 0.0103(14) -0.0029(12) 0.0048(11) -0.0005(12)
C2 0.0105(14) 0.0147(15) 0.0129(15) -0.0017(12) 0.0056(11) -0.0034(12)
C3 0.0162(15) 0.0159(16) 0.0120(15) -0.0032(12) 0.0069(12) -0.0012(11)
C4 0.0148(16) 0.0139(14) 0.0113(14) -0.0007(12) -0.0006(12) 0.0000(12)
C5 0.0155(16) 0.0163(16) 0.0180(17) 0.0012(12) 0.0010(12) -0.0031(12)
C6 0.0121(15) 0.0214(18) 0.0134(15) -0.0031(14) 0.0023(12) -0.0033(13)
C7 0.0157(16) 0.0164(16) 0.0117(15) -0.0035(13) 0.0058(12) -0.0016(12)
C8 0.0154(15) 0.0127(15) 0.0175(16) -0.0031(12) 0.0064(12) 0.0002(12)
C9 0.0169(16) 0.0266(19) 0.0201(17) 0.0003(13) 0.0079(13) -0.0038(13)

loop_
_atom_type_symbol
_atom_type_description
_atom_type_scat_dispersion_real
_atom_type_scat_dispersion_imag
_atom_type_scat_source
C C 0.0033 0.0016 'International Tables Vol C Tables 4.2.6.8 and 6.1.1.4'
H H 0.0000 0.0000 'International Tables Vol C Tables 4.2.6.8 and 6.1.1.4'
N N 0.0061 0.0033 'International Tables Vol C Tables 4.2.6.8 and 6.1.1.4'
O O 0.0106 0.0060 'International Tables Vol C Tables 4.2.6.8 and 6.1.1.4'
S S 0.1246 0.1234 'International Tables Vol C Tables 4.2.6.8 and 6.1.1.4'

loop_
_geom_angle_atom_site_label_1
_geom_angle_atom_site_label_2
_geom_angle_atom_site_label_3
_geom_angle
C2 O1 H1O 106(4)
C4 O2 H2O 109(3)
C7 N1 N2 114.1(3)
C8 N2 N1 121.4(3)
C8 N2 H2N 121(2)
N1 N2 H2N 114(2)
C8 N3 C9 123.4(3)
C8 N3 H3N 123(3)
C9 N3 H3N 114(3)
C6 C1 C2 118.1(3)
C6 C1 C7 119.1(3)
C2 C1 C7 122.8(3)
O1 C2 C3 117.7(3)
O1 C2 C1 121.6(3)
C3 C2 C1 120.8(3)
C2 C3 C4 119.8(3)
C2 C3 H3 120.1
C4 C3 H3 120.1
O2 C4 C3 117.9(3)
O2 C4 C5 121.6(3)
C3 C4 C5 120.5(3)
C6 C5 C4 119.5(3)
C6 C5 H5 120.3
C4 C5 H5 120.3
C5 C6 C1 121.4(3)
C5 C6 H6 119.3
C1 C6 H6 119.3
N1 C7 C1 123.2(3)
N1 C7 H7 118.4
C1 C7 H7 118.4
N3 C8 N2 118.3(3)
N3 C8 S1 123.4(2)
N2 C8 S1 118.3(2)
N3 C9 H9A 109.5
N3 C9 H9B 109.5
H9A C9 H9B 109.5
N3 C9 H9C 109.5
H9A C9 H9C 109.5
H9B C9 H9C 109.5

loop_
_geom_bond_atom_site_label_1
_geom_bond_atom_site_label_2
_geom_bond_distance
S1 C8 1.699(3)
O1 C2 1.367(4)
O1 H1O 0.838(10)
O2 C4 1.360(4)
O2 H2O 0.836(10)
N1 C7 1.283(4)
N1 N2 1.392(3)
N2 C8 1.354(4)
N2 H2N 0.871(10)
N3 C8 1.328(4)
N3 C9 1.451(4)
N3 H3N 0.880(10)
C1 C6 1.400(4)
C1 C2 1.413(4)
C1 C7 1.454(4)
C2 C3 1.378(4)
C3 C4 1.391(4)
C3 H3 0.9500
C4 C5 1.397(4)
C5 C6 1.374(4)
C5 H5 0.9500
C6 H6 0.9500
C7 H7 0.9500
C9 H9A 0.9800
C9 H9B 0.9800
C9 H9C 0.9800

loop_
_geom_hbond_atom_site_label_D
_geom_hbond_atom_site_label_H
_geom_hbond_atom_site_label_A
_geom_hbond_site_symmetry_A
_geom_hbond_distance_DH
_geom_hbond_distance_HA
_geom_hbond_distance_DA
_geom_hbond_angle_DHA
_geom_hbond_publ_flag
O1 H1O N1 . 0.840(10) 1.93(3) 2.694(3) 151(6) yes
O2 H2O S1 4_545 0.840(10) 2.540(10) 3.365(2) 170(4) yes
N2 H2N O1 2_554 0.870(10) 2.110(10) 2.950(4) 162(3) yes

loop_
_geom_torsion_atom_site_label_1
_geom_torsion_atom_site_label_2
_geom_torsion_atom_site_label_3
_geom_torsion_atom_site_label_4
_geom_torsion
C7 N1 N2 C8 -174.4(3)
C6 C1 C2 O1 177.7(3)
C7 C1 C2 O1 -4.9(4)
C6 C1 C2 C3 -2.5(4)
C7 C1 C2 C3 174.8(3)
O1 C2 C3 C4 -178.3(3)
C1 C2 C3 C4 1.9(5)
C2 C3 C4 O2 179.7(3)
C2 C3 C4 C5 -0.2(5)
O2 C4 C5 C6 179.3(3)
C3 C4 C5 C6 -0.9(5)
C4 C5 C6 C1 0.2(5)
C2 C1 C6 C5 1.4(4)
C7 C1 C6 C5 -176.0(3)
N2 N1 C7 C1 -174.0(3)
C6 C1 C7 N1 -177.7(3)
C2 C1 C7 N1 5.0(5)
C9 N3 C8 N2 175.6(3)
C9 N3 C8 S1 -3.1(4)
N1 N2 C8 N3 8.8(4)
N1 N2 C8 S1 -172.5(2)

loop_
_cod_related_entry_id
_cod_related_entry_database
_cod_related_entry_code
1 ChemSpider 20518678
